data_4000920
loop_
_publ_author_name
'Ramezanipour, Farshid'
'Greedan, John E.'
'Grosvenor, Andrew P.'
'Britten, James F.'
'Cranswick, Lachlan M. D.'
'Garlea, V. Ovidiu'

_publ_section_title
;
 Intralayer Cation Ordering in a Brownmillerite Superstructure: Synthesis,
 Crystal, and Magnetic Structures of Ca2FeCoO5
;
_journal_issue 21
_journal_name_full 'Chemistry of Materials'
_journal_page_first 6008
_journal_paper_doi 10.1021/cm1023025
_journal_volume 22
_journal_year 2010
_chemical_formula_sum 'Ca2 Co Fe O5'
_chemical_formula_weight 274.94
_chemical_name_systematic
;
 ?
;
_space_group_IT_number 57
_symmetry_cell_setting orthorhombic
_symmetry_space_group_name_Hall '-P 2c 2b'
_symmetry_space_group_name_H-M 'P b c m'
_atom_sites_solution_hydrogens notdet
_atom_sites_solution_primary direct
_atom_sites_solution_secondary difmap
_audit_creation_method SHELXL-97
_cell_angle_alpha 90.00
_cell_angle_beta 90.00
_cell_angle_gamma 90.00
_cell_formula_units_Z 8
_cell_length_a 5.36750(10)
_cell_length_b 11.1072(3)
_cell_length_c 14.7787(3)
_cell_measurement_temperature 293(2)
_cell_volume 881.07(3)
_computing_structure_refinement 'SHELXL-97 (Sheldrick, 2008)'
_diffrn_ambient_temperature 293(2)
_diffrn_measured_fraction_theta_full 0.996
_diffrn_measured_fraction_theta_max 0.996
_diffrn_radiation_monochromator graphite
_diffrn_radiation_source 'fine-focus sealed tube'
_diffrn_radiation_type MoK\a
_diffrn_radiation_wavelength 0.71073
_diffrn_reflns_av_R_equivalents 0.0448
_diffrn_reflns_av_sigmaI/netI 0.0363
_diffrn_reflns_limit_h_max 10
_diffrn_reflns_limit_h_min -10
_diffrn_reflns_limit_k_max 15
_diffrn_reflns_limit_k_min -22
_diffrn_reflns_limit_l_max 23
_diffrn_reflns_limit_l_min -29
_diffrn_reflns_number 26959
_diffrn_reflns_theta_full 45.34
_diffrn_reflns_theta_max 45.34
_diffrn_reflns_theta_min 2.76
_exptl_absorpt_coefficient_mu 9.300
_exptl_crystal_density_diffrn 4.145
_exptl_crystal_density_method 'not measured'
_exptl_crystal_F_000 1064
_refine_diff_density_max 2.095
_refine_diff_density_min -1.111
_refine_diff_density_rms 0.275
_refine_ls_extinction_coef 0.0080(4)
_refine_ls_extinction_expression Fc^*^=kFc[1+0.001xFc^2^\l^3^/sin(2\q)]^-1/4^
_refine_ls_extinction_method SHELXL
_refine_ls_goodness_of_fit_ref 1.028
_refine_ls_hydrogen_treatment undef
_refine_ls_matrix_type full
_refine_ls_number_parameters 91
_refine_ls_number_reflns 3785
_refine_ls_number_restraints 0
_refine_ls_restrained_S_all 1.028
_refine_ls_R_factor_all 0.0668
_refine_ls_R_factor_gt 0.0329
_refine_ls_shift/su_max 0.002
_refine_ls_shift/su_mean 0.000
_refine_ls_structure_factor_coef Fsqd
_refine_ls_weighting_details 'calc w=1/[\s^2^(Fo^2^)+(0.0376P)^2^+0.6907P] where P=(Fo^2^+2Fc^2^)/3'
_refine_ls_weighting_scheme calc
_refine_ls_wR_factor_gt 0.0767
_refine_ls_wR_factor_ref 0.0910
_reflns_number_gt 2272
_reflns_number_total 3785
_reflns_threshold_expression >2\s(I)
_cod_data_source_file cm1023025_si_001.cif
_cod_data_source_block r112_0m
_cod_original_cell_volume 881.08(3)
_cod_original_sg_symbol_H-M Pbcm
_cod_database_code 4000920

loop_
_symmetry_equiv_pos_as_xyz
'x, y, z'
'-x, -y, z+1/2'
'x, -y+1/2, -z'
'-x, y+1/2, -z+1/2'
'-x, -y, -z'
'x, y, -z-1/2'
'-x, y-1/2, z'
'x, -y-1/2, z-1/2'

loop_
_atom_site_label
_atom_site_type_symbol
_atom_site_fract_x
_atom_site_fract_y
_atom_site_fract_z
_atom_site_U_iso_or_equiv
_atom_site_adp_type
_atom_site_occupancy
_atom_site_symmetry_multiplicity
_atom_site_calc_flag
_atom_site_refinement_flags
Ca1 Ca -0.01196(7) 0.76115(6) 0.39239(4) 0.00978(10) Uani 1 1 d .
Ca2 Ca -0.48847(7) 0.51099(6) 0.60752(4) 0.00967(10) Uani 1 1 d .
Fe1 Fe 0.44810(8) 0.71773(3) 0.2500 0.00661(7) Uani 1 2 d S
Fe2 Fe -0.05003(8) 0.53219(3) 0.2500 0.00659(7) Uani 1 2 d S
Co1 Co -0.50320(5) 0.7500 0.5000 0.00754(11) Uani 1 2 d S
Co2 Co 0.0000 1.0000 0.5000 0.00657(11) Uani 1 2 d S
O1 O 0.0937(3) 0.68961(17) 0.2500 0.0088(3) Uani 1 2 d S
O2 O 0.5961(3) 0.56069(17) 0.2500 0.0090(3) Uani 1 2 d S
O3 O -0.2538(3) 0.6240(2) 0.48463(9) 0.00883(18) Uani 1 1 d .
O4 O -0.7545(3) 0.6260(2) 0.48888(9) 0.00978(19) Uani 1 1 d .
O5 O 0.0207(3) 0.4672(2) 0.36023(15) 0.0120(4) Uani 1 1 d .
O6 O 0.5125(3) 0.7823(3) 0.36033(17) 0.0135(4) Uani 1 1 d .

loop_
_atom_site_aniso_label
_atom_site_aniso_U_11
_atom_site_aniso_U_22
_atom_site_aniso_U_33
_atom_site_aniso_U_23
_atom_site_aniso_U_13
_atom_site_aniso_U_12
Ca1 0.01309(18) 0.0091(2) 0.0071(2) 0.00018(17) 0.00112(9) 0.00017(9)
Ca2 0.01214(18) 0.0090(2) 0.0079(3) -0.00001(17) 0.00097(9) -0.00086(9)
Fe1 0.00720(13) 0.00767(15) 0.00496(14) 0.000 0.000 0.00055(12)
Fe2 0.00713(13) 0.00772(15) 0.00493(14) 0.000 0.000 -0.00065(12)
Co1 0.0054(2) 0.0059(2) 0.0114(3) 0.00068(19) 0.000 0.000
Co2 0.0058(2) 0.0044(2) 0.0095(3) 0.00147(18) 0.00028(7) 0.00009(7)
O1 0.0089(7) 0.0092(7) 0.0083(7) 0.000 0.000 -0.0015(5)
O2 0.0094(7) 0.0099(7) 0.0078(7) 0.000 0.000 0.0015(5)
O3 0.0078(4) 0.0085(4) 0.0102(4) -0.0006(7) 0.0007(6) 0.0017(3)
O4 0.0076(4) 0.0083(4) 0.0135(5) -0.0012(7) 0.0002(7) -0.0019(3)
O5 0.0167(6) 0.0112(8) 0.0079(8) 0.0024(6) -0.0022(4) 0.0002(5)
O6 0.0197(8) 0.0108(9) 0.0099(10) -0.0013(7) -0.0022(4) 0.0016(4)

loop_
_atom_type_symbol
_atom_type_description
_atom_type_scat_dispersion_real
_atom_type_scat_dispersion_imag
_atom_type_scat_source
O O 0.0106 0.0060 'International Tables Vol C Tables 4.2.6.8 and 6.1.1.4'
Ca Ca 0.2262 0.3064 'International Tables Vol C Tables 4.2.6.8 and 6.1.1.4'
Fe Fe 0.3463 0.8444 'International Tables Vol C Tables 4.2.6.8 and 6.1.1.4'
Co Co 0.3494 0.9721 'International Tables Vol C Tables 4.2.6.8 and 6.1.1.4'

loop_
_geom_angle_atom_site_label_1
_geom_angle_atom_site_label_2
_geom_angle_atom_site_label_3
_geom_angle
_geom_angle_site_symmetry_1
_geom_angle_site_symmetry_3
O1 Ca1 O5 98.96(7) . 7_565
O1 Ca1 O3 115.24(7) . .
O5 Ca1 O3 136.01(7) 7_565 .
O1 Ca1 O4 100.22(6) . 1_655
O5 Ca1 O4 135.88(7) 7_565 1_655
O3 Ca1 O4 66.16(8) . 1_655
O1 Ca1 O4 131.08(6) . 3_666
O5 Ca1 O4 70.79(7) 7_565 3_666
O3 Ca1 O4 102.21(7) . 3_666
O4 Ca1 O4 66.61(9) 1_655 3_666
O1 Ca1 O3 159.11(6) . 3_566
O5 Ca1 O3 69.40(7) 7_565 3_566
O3 Ca1 O3 69.11(9) . 3_566
O4 Ca1 O3 100.04(7) 1_655 3_566
O4 Ca1 O3 62.97(7) 3_666 3_566
O1 Ca1 O6 96.05(7) . 1_455
O5 Ca1 O6 81.68(7) 7_565 1_455
O3 Ca1 O6 68.53(7) . 1_455
O4 Ca1 O6 134.59(8) 1_655 1_455
O4 Ca1 O6 127.50(8) 3_666 1_455
O3 Ca1 O6 65.76(7) 3_566 1_455
O1 Ca1 O6 68.76(7) . .
O5 Ca1 O6 84.60(7) 7_565 .
O3 Ca1 O6 132.19(7) . .
O4 Ca1 O6 66.33(7) 1_655 .
O4 Ca1 O6 62.80(6) 3_666 .
O3 Ca1 O6 124.91(7) 3_566 .
O6 Ca1 O6 157.66(11) 1_455 .
O1 Ca1 Co1 131.57(5) . .
O5 Ca1 Co1 97.30(5) 7_565 .
O3 Ca1 Co1 39.24(5) . .
O4 Ca1 Co1 98.92(4) 1_655 .
O4 Ca1 Co1 97.34(4) 3_666 .
O3 Ca1 Co1 39.05(5) 3_566 .
O6 Ca1 Co1 42.23(5) 1_455 .
O6 Ca1 Co1 158.37(6) . .
O1 Ca1 Co2 139.02(5) . .
O5 Ca1 Co2 42.73(6) 7_565 .
O3 Ca1 Co2 105.13(5) . .
O4 Ca1 Co2 102.19(5) 1_655 .
O4 Ca1 Co2 38.46(5) 3_666 .
O3 Ca1 Co2 38.92(5) 3_566 .
O6 Ca1 Co2 92.09(6) 1_455 .
O6 Ca1 Co2 89.68(6) . .
Co1 Ca1 Co2 77.698(14) . .
O1 Ca1 Co1 103.39(4) . 1_655
O5 Ca1 Co1 99.08(5) 7_565 1_655
O3 Ca1 Co1 98.93(4) . 1_655
O4 Ca1 Co1 37.72(5) 1_655 1_655
O4 Ca1 Co1 37.70(5) 3_666 1_655
O3 Ca1 Co1 95.73(4) 3_566 1_655
O6 Ca1 Co1 160.13(6) 1_455 1_655
O6 Ca1 Co1 40.34(5) . 1_655
Co1 Ca1 Co1 118.54(2) . 1_655
Co2 Ca1 Co1 75.946(13) . 1_655
O1 Ca1 Ca1 151.38(5) . 3_566
O5 Ca1 Ca1 106.18(6) 7_565 3_566
O3 Ca1 Ca1 52.40(4) . 3_566
O4 Ca1 Ca1 51.83(4) 1_655 3_566
O4 Ca1 Ca1 49.83(4) 3_666 3_566
O3 Ca1 Ca1 48.24(4) 3_566 3_566
O6 Ca1 Ca1 100.85(6) 1_455 3_566
O6 Ca1 Ca1 99.86(5) . 3_566
Co1 Ca1 Ca1 58.828(11) . 3_566
Co2 Ca1 Ca1 63.52(2) . 3_566
Co1 Ca1 Ca1 59.709(11) 1_655 3_566
O2 Ca2 O6 98.77(8) 5_566 3_466
O2 Ca2 O3 98.83(6) 5_566 5_466
O6 Ca2 O3 135.44(7) 3_466 5_466
O2 Ca2 O4 116.41(7) 5_566 5_466
O6 Ca2 O4 136.23(7) 3_466 5_466
O3 Ca2 O4 66.36(8) 5_466 5_466
O2 Ca2 O3 160.00(6) 5_566 .
O6 Ca2 O3 70.12(7) 3_466 .
O3 Ca2 O3 100.64(7) 5_466 .
O4 Ca2 O3 68.21(9) 5_466 .
O2 Ca2 O5 96.16(7) 5_566 5_566
O6 Ca2 O5 82.39(7) 3_466 5_566
O3 Ca2 O5 135.43(7) 5_466 5_566
O4 Ca2 O5 69.35(7) 5_466 5_566
O3 Ca2 O5 66.51(6) . 5_566
O2 Ca2 O4 130.06(6) 5_566 .
O6 Ca2 O4 69.90(7) 3_466 .
O3 Ca2 O4 67.41(9) 5_466 .
O4 Ca2 O4 101.82(6) 5_466 .
O3 Ca2 O4 63.07(7) . .
O5 Ca2 O4 128.07(7) 5_566 .
O2 Ca2 O5 68.64(6) 5_566 5_466
O6 Ca2 O5 83.53(6) 3_466 5_466
O3 Ca2 O5 65.66(7) 5_466 5_466
O4 Ca2 O5 131.91(7) 5_466 5_466
O3 Ca2 O5 124.26(7) . 5_466
O5 Ca2 O5 157.37(10) 5_566 5_466
O4 Ca2 O5 61.92(6) . 5_466
O2 Ca2 Co2 131.91(5) 5_566 3_566
O6 Ca2 Co2 98.16(5) 3_466 3_566
O3 Ca2 Co2 99.79(4) 5_466 3_566
O4 Ca2 Co2 38.93(5) 5_466 3_566
O3 Ca2 Co2 39.30(5) . 3_566
O5 Ca2 Co2 42.62(5) 5_566 3_566
O4 Ca2 Co2 98.03(4) . 3_566
O5 Ca2 Co2 158.15(5) 5_466 3_566
O2 Ca2 Co1 138.82(5) 5_566 .
O6 Ca2 Co1 42.62(6) 3_466 .
O3 Ca2 Co1 103.00(5) 5_466 .
O4 Ca2 Co1 104.29(5) 5_466 .
O3 Ca2 Co1 38.93(5) . .
O5 Ca2 Co1 92.25(6) 5_566 .
O4 Ca2 Co1 38.50(5) . .
O5 Ca2 Co1 89.28(5) 5_466 .
Co2 Ca2 Co1 77.881(14) 3_566 .
O2 Ca2 Co2 103.03(5) 5_566 3_466
O6 Ca2 Co2 98.11(5) 3_466 3_466
O3 Ca2 Co2 37.90(5) 5_466 3_466
O4 Ca2 Co2 98.33(4) 5_466 3_466
O3 Ca2 Co2 95.16(4) . 3_466
O5 Ca2 Co2 160.46(6) 5_566 3_466
O4 Ca2 Co2 37.39(5) . 3_466
O5 Ca2 Co2 40.11(4) 5_466 3_466
Co2 Ca2 Co2 118.57(2) 3_566 3_466
Co1 Ca2 Co2 75.752(14) . 3_466
O2 Ca2 Ca2 150.09(5) 5_566 5_466
O6 Ca2 Ca2 106.07(7) 3_466 5_466
O3 Ca2 Ca2 51.55(4) 5_466 5_466
O4 Ca2 Ca2 52.84(4) 5_466 5_466
O3 Ca2 Ca2 49.09(4) . 5_466
O5 Ca2 Ca2 103.31(5) 5_566 5_466
O4 Ca2 Ca2 48.98(4) . 5_466
O5 Ca2 Ca2 97.56(5) 5_466 5_466
Co2 Ca2 Ca2 60.930(14) 3_566 5_466
Co1 Ca2 Ca2 63.46(2) . 5_466
Co2 Ca2 Ca2 57.642(14) 3_466 5_466
O6 Fe1 O6 127.96(17) . 6_556
O6 Fe1 O2 106.30(8) . .
O6 Fe1 O2 106.30(8) 6_556 .
O6 Fe1 O1 104.60(6) . .
O6 Fe1 O1 104.60(6) 6_556 .
O2 Fe1 O1 105.16(9) . .
O6 Fe1 Ca1 131.45(7) . 6_556
O6 Fe1 Ca1 60.59(5) 6_556 6_556
O2 Fe1 Ca1 116.47(4) . 6_556
O1 Fe1 Ca1 44.02(2) . 6_556
O6 Fe1 Ca1 60.59(5) . .
O6 Fe1 Ca1 131.45(7) 6_556 .
O2 Fe1 Ca1 116.47(4) . .
O1 Fe1 Ca1 44.02(2) . .
Ca1 Fe1 Ca1 79.82(2) 6_556 .
O6 Fe1 Ca2 149.69(8) . 2_564
O6 Fe1 Ca2 73.67(9) 6_556 2_564
O2 Fe1 Ca2 43.42(2) . 2_564
O1 Fe1 Ca2 86.57(4) . 2_564
Ca1 Fe1 Ca2 75.745(11) 6_556 2_564
Ca1 Fe1 Ca2 124.808(18) . 2_564
O6 Fe1 Ca2 73.67(9) . 5_566
O6 Fe1 Ca2 149.69(8) 6_556 5_566
O2 Fe1 Ca2 43.42(2) . 5_566
O1 Fe1 Ca2 86.57(4) . 5_566
Ca1 Fe1 Ca2 124.808(18) 6_556 5_566
Ca1 Fe1 Ca2 75.745(11) . 5_566
Ca2 Fe1 Ca2 79.10(2) 2_564 5_566
O6 Fe1 Ca1 43.21(5) . 1_655
O6 Fe1 Ca1 108.52(6) 6_556 1_655
O2 Fe1 Ca1 77.83(5) . 1_655
O1 Fe1 Ca1 144.388(10) . 1_655
Ca1 Fe1 Ca1 163.28(2) 6_556 1_655
Ca1 Fe1 Ca1 102.154(17) . 1_655
Ca2 Fe1 Ca1 114.882(16) 2_564 1_655
Ca2 Fe1 Ca1 71.287(11) 5_566 1_655
O6 Fe1 Ca1 108.52(6) . 6_656
O6 Fe1 Ca1 43.21(5) 6_556 6_656
O2 Fe1 Ca1 77.82(5) . 6_656
O1 Fe1 Ca1 144.388(10) . 6_656
Ca1 Fe1 Ca1 102.154(17) 6_556 6_656
Ca1 Fe1 Ca1 163.28(2) . 6_656
Ca2 Fe1 Ca1 71.287(11) 2_564 6_656
Ca2 Fe1 Ca1 114.882(16) 5_566 6_656
Ca1 Fe1 Ca1 71.224(19) 1_655 6_656
O6 Fe1 Ca2 31.50(9) . 3_666
O6 Fe1 Ca2 99.93(9) 6_556 3_666
O2 Fe1 Ca2 134.80(4) . 3_666
O1 Fe1 Ca2 102.90(5) . 3_666
Ca1 Fe1 Ca2 108.382(18) 6_556 3_666
Ca1 Fe1 Ca2 65.387(11) . 3_666
Ca2 Fe1 Ca2 169.802(14) 2_564 3_666
Ca2 Fe1 Ca2 104.941(17) 5_566 3_666
Ca1 Fe1 Ca2 59.003(10) 1_655 3_666
Ca1 Fe1 Ca2 98.583(16) 6_656 3_666
O6 Fe1 Ca2 99.93(9) . 8_675
O6 Fe1 Ca2 31.50(9) 6_556 8_675
O2 Fe1 Ca2 134.80(4) . 8_675
O1 Fe1 Ca2 102.90(5) . 8_675
Ca1 Fe1 Ca2 65.387(11) 6_556 8_675
Ca1 Fe1 Ca2 108.382(18) . 8_675
Ca2 Fe1 Ca2 104.941(17) 2_564 8_675
Ca2 Fe1 Ca2 169.802(14) 5_566 8_675
Ca1 Fe1 Ca2 98.583(16) 1_655 8_675
Ca1 Fe1 Ca2 59.003(10) 6_656 8_675
Ca2 Fe1 Ca2 69.55(2) 3_666 8_675
O5 Fe2 O5 126.80(15) 6_556 .
O5 Fe2 O1 106.18(8) 6_556 .
O5 Fe2 O1 106.18(8) . .
O5 Fe2 O2 105.70(6) 6_556 1_455
O5 Fe2 O2 105.70(6) . 1_455
O1 Fe2 O2 104.34(9) . 1_455
O5 Fe2 Ca2 61.72(5) 6_556 2_464
O5 Fe2 Ca2 132.23(7) . 2_464
O1 Fe2 Ca2 115.96(4) . 2_464
O2 Fe2 Ca2 43.99(2) 1_455 2_464
O5 Fe2 Ca2 132.23(7) 6_556 5_466
O5 Fe2 Ca2 61.72(5) . 5_466
O1 Fe2 Ca2 115.96(4) . 5_466
O2 Fe2 Ca2 43.99(2) 1_455 5_466
Ca2 Fe2 Ca2 79.69(2) 2_464 5_466
O5 Fe2 Ca1 149.42(8) 6_556 .
O5 Fe2 Ca1 73.92(8) . .
O1 Fe2 Ca1 43.24(2) . .
O2 Fe2 Ca1 86.24(5) 1_455 .
Ca2 Fe2 Ca1 124.505(19) 2_464 .
Ca2 Fe2 Ca1 75.587(11) 5_466 .
O5 Fe2 Ca1 73.92(8) 6_556 6_556
O5 Fe2 Ca1 149.42(8) . 6_556
O1 Fe2 Ca1 43.24(2) . 6_556
O2 Fe2 Ca1 86.24(5) 1_455 6_556
Ca2 Fe2 Ca1 75.587(11) 2_464 6_556
Ca2 Fe2 Ca1 124.505(19) 5_466 6_556
Ca1 Fe2 Ca1 79.03(2) . 6_556
O5 Fe2 Ca2 107.60(6) 6_556 5_566
O5 Fe2 Ca2 42.15(6) . 5_566
O1 Fe2 Ca2 78.36(5) . 5_566
O2 Fe2 Ca2 144.297(10) 1_455 5_566
Ca2 Fe2 Ca2 163.41(2) 2_464 5_566
Ca2 Fe2 Ca2 102.153(17) 5_466 5_566
Ca1 Fe2 Ca2 71.420(11) . 5_566
Ca1 Fe2 Ca2 115.090(16) 6_556 5_566
O5 Fe2 Ca2 42.15(6) 6_556 2_564
O5 Fe2 Ca2 107.59(6) . 2_564
O1 Fe2 Ca2 78.36(5) . 2_564
O2 Fe2 Ca2 144.297(10) 1_455 2_564
Ca2 Fe2 Ca2 102.153(17) 2_464 2_564
Ca2 Fe2 Ca2 163.41(2) 5_466 2_564
Ca1 Fe2 Ca2 115.090(16) . 2_564
Ca1 Fe2 Ca2 71.420(11) 6_556 2_564
Ca2 Fe2 Ca2 71.407(19) 5_566 2_564
O5 Fe2 Ca1 31.51(8) 6_556 4_545
O5 Fe2 Ca1 99.66(8) . 4_545
O1 Fe2 Ca1 135.27(3) . 4_545
O2 Fe2 Ca1 102.90(5) 1_455 4_545
Ca2 Fe2 Ca1 65.373(11) 2_464 4_545
Ca2 Fe2 Ca1 108.329(18) 5_466 4_545
Ca1 Fe2 Ca1 170.120(14) . 4_545
Ca1 Fe2 Ca1 105.014(17) 6_556 4_545
Ca2 Fe2 Ca1 98.756(16) 5_566 4_545
Ca2 Fe2 Ca1 59.086(10) 2_564 4_545
O5 Fe2 Ca1 99.66(8) 6_556 7
O5 Fe2 Ca1 31.51(8) . 7
O1 Fe2 Ca1 135.27(3) . 7
O2 Fe2 Ca1 102.90(5) 1_455 7
Ca2 Fe2 Ca1 108.329(18) 2_464 7
Ca2 Fe2 Ca1 65.374(11) 5_466 7
Ca1 Fe2 Ca1 105.014(17) . 7
Ca1 Fe2 Ca1 170.120(14) 6_556 7
Ca2 Fe2 Ca1 59.086(10) 5_566 7
Ca2 Fe2 Ca1 98.756(16) 2_564 7
Ca1 Fe2 Ca1 69.58(2) 4_545 7
O4 Co1 O4 91.60(12) . 3_566
O4 Co1 O3 178.06(5) . 3_566
O4 Co1 O3 87.59(11) 3_566 3_566
O4 Co1 O3 87.59(11) . .
O4 Co1 O3 178.06(5) 3_566 .
O3 Co1 O3 93.28(12) 3_566 .
O4 Co1 O6 93.80(7) . 1_455
O4 Co1 O6 89.43(7) 3_566 1_455
O3 Co1 O6 87.95(7) 3_566 1_455
O3 Co1 O6 88.87(7) . 1_455
O4 Co1 O6 89.43(7) . 3_466
O4 Co1 O6 93.80(7) 3_566 3_466
O3 Co1 O6 88.87(7) 3_566 3_466
O3 Co1 O6 87.95(7) . 3_466
O6 Co1 O6 175.38(8) 1_455 3_466
O4 Co1 Ca1 127.72(6) . 3_566
O4 Co1 Ca1 125.54(5) 3_566 3_566
O3 Co1 Ca1 51.78(6) 3_566 3_566
O3 Co1 Ca1 56.21(5) . 3_566
O6 Co1 Ca1 118.71(4) 1_455 3_566
O6 Co1 Ca1 56.67(4) 3_466 3_566
O4 Co1 Ca1 125.54(5) . .
O4 Co1 Ca1 127.72(6) 3_566 .
O3 Co1 Ca1 56.21(5) 3_566 .
O3 Co1 Ca1 51.78(6) . .
O6 Co1 Ca1 56.67(4) 1_455 .
O6 Co1 Ca1 118.71(4) 3_466 .
Ca1 Co1 Ca1 62.34(2) 3_566 .
O4 Co1 Ca2 125.79(6) . 3_566
O4 Co1 Ca2 56.69(6) 3_566 3_566
O3 Co1 Ca2 55.02(5) 3_566 3_566
O3 Co1 Ca2 122.56(5) . 3_566
O6 Co1 Ca2 49.22(8) 1_455 3_566
O6 Co1 Ca2 130.62(8) 3_466 3_566
Ca1 Co1 Ca2 106.114(14) 3_566 3_566
Ca1 Co1 Ca2 71.260(12) . 3_566
O4 Co1 Ca2 56.69(6) . .
O4 Co1 Ca2 125.79(6) 3_566 .
O3 Co1 Ca2 122.56(5) 3_566 .
O3 Co1 Ca2 55.02(5) . .
O6 Co1 Ca2 130.62(8) 1_455 .
O6 Co1 Ca2 49.22(8) 3_466 .
Ca1 Co1 Ca2 71.260(12) 3_566 .
Ca1 Co1 Ca2 106.114(13) . .
Ca2 Co1 Ca2 177.072(17) 3_566 .
O4 Co1 Ca1 51.91(6) . 1_455
O4 Co1 Ca1 54.04(5) 3_566 1_455
O3 Co1 Ca1 128.56(6) 3_566 1_455
O3 Co1 Ca1 124.22(5) . 1_455
O6 Co1 Ca1 62.17(4) 1_455 1_455
O6 Co1 Ca1 122.45(4) 3_466 1_455
Ca1 Co1 Ca1 179.119(8) 3_566 1_455
Ca1 Co1 Ca1 118.54(2) . 1_455
Ca2 Co1 Ca1 74.354(12) 3_566 1_455
Ca2 Co1 Ca1 108.290(13) . 1_455
O4 Co1 Ca1 54.04(5) . 3_466
O4 Co1 Ca1 51.91(6) 3_566 3_466
O3 Co1 Ca1 124.22(5) 3_566 3_466
O3 Co1 Ca1 128.56(6) . 3_466
O6 Co1 Ca1 122.45(4) 1_455 3_466
O6 Co1 Ca1 62.17(4) 3_466 3_466
Ca1 Co1 Ca1 118.54(2) 3_566 3_466
Ca1 Co1 Ca1 179.119(8) . 3_466
Ca2 Co1 Ca1 108.290(13) 3_566 3_466
Ca2 Co1 Ca1 74.354(12) . 3_466
Ca1 Co1 Ca1 60.58(2) 1_455 3_466
O4 Co2 O4 180.00(8) 7_465 3_666
O4 Co2 O3 87.41(11) 7_465 7_565
O4 Co2 O3 92.59(12) 3_666 7_565
O4 Co2 O3 92.59(12) 7_465 3_566
O4 Co2 O3 87.41(11) 3_666 3_566
O3 Co2 O3 180.000(1) 7_565 3_566
O4 Co2 O5 90.35(7) 7_465 7_565
O4 Co2 O5 89.65(7) 3_666 7_565
O3 Co2 O5 92.58(7) 7_565 7_565
O3 Co2 O5 87.42(7) 3_566 7_565
O4 Co2 O5 89.65(7) 7_465 3_566
O4 Co2 O5 90.35(7) 3_666 3_566
O3 Co2 O5 87.42(7) 7_565 3_566
O3 Co2 O5 92.58(7) 3_566 3_566
O5 Co2 O5 180.000(1) 7_565 3_566
O4 Co2 Ca2 53.21(6) 7_465 3_566
O4 Co2 Ca2 126.79(6) 3_666 3_566
O3 Co2 Ca2 124.37(5) 7_565 3_566
O3 Co2 Ca2 55.63(5) 3_566 3_566
O5 Co2 Ca2 55.85(5) 7_565 3_566
O5 Co2 Ca2 124.15(5) 3_566 3_566
O4 Co2 Ca2 126.79(6) 7_465 7_565
O4 Co2 Ca2 53.21(6) 3_666 7_565
O3 Co2 Ca2 55.63(5) 7_565 7_565
O3 Co2 Ca2 124.37(5) 3_566 7_565
O5 Co2 Ca2 124.15(5) 7_565 7_565
O5 Co2 Ca2 55.85(5) 3_566 7_565
Ca2 Co2 Ca2 180.0 3_566 7_565
O4 Co2 Ca1 124.34(5) 7_465 .
O4 Co2 Ca1 55.66(5) 3_666 .
O3 Co2 Ca1 124.07(5) 7_565 .
O3 Co2 Ca1 55.93(5) 3_566 .
O5 Co2 Ca1 49.04(7) 7_565 .
O5 Co2 Ca1 130.96(7) 3_566 .
Ca2 Co2 Ca1 71.454(11) 3_566 .
Ca2 Co2 Ca1 108.546(11) 7_565 .
O4 Co2 Ca1 55.66(5) 7_465 5_576
O4 Co2 Ca1 124.34(5) 3_666 5_576
O3 Co2 Ca1 55.93(5) 7_565 5_576
O3 Co2 Ca1 124.07(5) 3_566 5_576
O5 Co2 Ca1 130.96(7) 7_565 5_576
O5 Co2 Ca1 49.04(7) 3_566 5_576
Ca2 Co2 Ca1 108.546(11) 3_566 5_576
Ca2 Co2 Ca1 71.454(11) 7_565 5_576
Ca1 Co2 Ca1 180.0 . 5_576
O4 Co2 Ca2 54.83(5) 7_465 7_465
O4 Co2 Ca2 125.17(5) 3_666 7_465
O3 Co2 Ca2 129.43(6) 7_565 7_465
O3 Co2 Ca2 50.57(6) 3_566 7_465
O5 Co2 Ca2 116.95(4) 7_565 7_465
O5 Co2 Ca2 63.05(4) 3_566 7_465
Ca2 Co2 Ca2 61.43(2) 3_566 7_465
Ca2 Co2 Ca2 118.57(2) 7_565 7_465
Ca1 Co2 Ca2 105.803(11) . 7_465
Ca1 Co2 Ca2 74.197(11) 5_576 7_465
O4 Co2 Ca2 125.17(5) 7_465 3_666
O4 Co2 Ca2 54.83(5) 3_666 3_666
O3 Co2 Ca2 50.57(6) 7_565 3_666
O3 Co2 Ca2 129.43(6) 3_566 3_666
O5 Co2 Ca2 63.05(4) 7_565 3_666
O5 Co2 Ca2 116.95(4) 3_566 3_666
Ca2 Co2 Ca2 118.57(2) 3_566 3_666
Ca2 Co2 Ca2 61.43(2) 7_565 3_666
Ca1 Co2 Ca2 74.197(11) . 3_666
Ca1 Co2 Ca2 105.803(11) 5_576 3_666
Ca2 Co2 Ca2 180.0 7_465 3_666
Fe2 O1 Fe1 123.13(10) . .
Fe2 O1 Ca1 102.40(5) . 6_556
Fe1 O1 Ca1 100.71(5) . 6_556
Fe2 O1 Ca1 102.40(5) . .
Fe1 O1 Ca1 100.71(5) . .
Ca1 O1 Ca1 130.23(9) 6_556 .
Fe1 O2 Fe2 123.95(10) . 1_655
Fe1 O2 Ca2 102.05(5) . 2_564
Fe2 O2 Ca2 100.88(5) 1_655 2_564
Fe1 O2 Ca2 102.05(5) . 5_566
Fe2 O2 Ca2 100.88(5) 1_655 5_566
Ca2 O2 Ca2 129.92(9) 2_564 5_566
Co1 O3 Co2 166.59(7) . 3_566
Co1 O3 Ca1 88.98(8) . .
Co2 O3 Ca1 97.77(7) 3_566 .
Co1 O3 Ca2 96.68(7) . 5_466
Co2 O3 Ca2 91.53(8) 3_566 5_466
Ca1 O3 Ca2 111.98(5) . 5_466
Co1 O3 Ca2 86.05(6) . .
Co2 O3 Ca2 85.07(7) 3_566 .
Ca1 O3 Ca2 168.12(8) . .
Ca2 O3 Ca2 79.36(7) 5_466 .
Co1 O3 Ca1 84.74(7) . 3_566
Co2 O3 Ca1 85.15(6) 3_566 3_566
Ca1 O3 Ca1 79.36(7) . 3_566
Ca2 O3 Ca1 168.56(8) 5_466 3_566
Ca2 O3 Ca1 89.44(4) . 3_566
Co2 O4 Co1 170.18(8) 3_466 .
Co2 O4 Ca2 87.86(8) 3_466 5_466
Co1 O4 Ca2 96.89(7) . 5_466
Co2 O4 Ca1 96.14(7) 3_466 1_455
Co1 O4 Ca1 90.37(9) . 1_455
Ca2 O4 Ca1 109.61(5) 5_466 1_455
Co2 O4 Ca1 85.88(6) 3_466 3_466
Co1 O4 Ca1 88.26(7) . 3_466
Ca2 O4 Ca1 170.40(9) 5_466 3_466
Ca1 O4 Ca1 78.34(6) 1_455 3_466
Co2 O4 Ca2 87.78(8) 3_466 .
Co1 O4 Ca2 84.81(6) . .
Ca2 O4 Ca2 78.18(6) 5_466 .
Ca1 O4 Ca2 171.34(9) 1_455 .
Ca1 O4 Ca2 94.30(4) 3_466 .
Fe2 O5 Co2 143.08(14) . 3_566
Fe2 O5 Ca1 124.45(12) . 7
Co2 O5 Ca1 88.22(9) 3_566 7
Fe2 O5 Ca2 109.40(9) . 5_566
Co2 O5 Ca2 81.53(7) 3_566 5_566
Ca1 O5 Ca2 94.26(7) 7 5_566
Fe2 O5 Ca2 84.77(6) . 5_466
Co2 O5 Ca2 76.84(6) 3_566 5_466
Ca1 O5 Ca2 91.65(7) 7 5_466
Ca2 O5 Ca2 157.37(10) 5_566 5_466
Fe1 O6 Co1 144.04(15) . 1_655
Fe1 O6 Ca2 124.65(13) . 3_666
Co1 O6 Ca2 88.16(9) 1_655 3_666
Fe1 O6 Ca1 108.33(9) . 1_655
Co1 O6 Ca1 81.09(7) 1_655 1_655
Ca2 O6 Ca1 93.08(7) 3_666 1_655
Fe1 O6 Ca1 85.92(6) . .
Co1 O6 Ca1 77.50(6) 1_655 .
Ca2 O6 Ca1 92.55(7) 3_666 .
Ca1 O6 Ca1 157.66(11) 1_655 .

loop_
_geom_bond_atom_site_label_1
_geom_bond_atom_site_label_2
_geom_bond_distance
_geom_bond_site_symmetry_2
Ca1 O1 2.3197(10) .
Ca1 O5 2.338(3) 7_565
Ca1 O3 2.421(2) .
Ca1 O4 2.489(2) 1_655
Ca1 O4 2.5611(18) 3_666
Ca1 O3 2.5720(18) 3_566
Ca1 O6 2.6064(16) 1_455
Ca1 O6 2.8645(16) .
Ca1 Co1 3.0817(5) .
Ca1 Co2 3.0938(6) .
Ca1 Co1 3.1625(5) 1_655
Ca1 Ca1 3.1903(13) 3_566
Ca2 O2 2.3240(10) 5_566
Ca2 O6 2.345(3) 3_466
Ca2 O3 2.453(2) 5_466
Ca2 O4 2.459(2) 5_466
Ca2 O3 2.5418(18) .
Ca2 O5 2.5673(17) 5_566
Ca2 O4 2.5971(19) .
Ca2 O5 2.9062(17) 5_466
Ca2 Co2 3.0682(4) 3_566
Ca2 Co1 3.0950(6) .
Ca2 Co2 3.1747(5) 3_466
Ca2 Ca2 3.1899(13) 5_466
Fe1 O6 1.815(2) .
Fe1 O6 1.815(2) 6_556
Fe1 O2 1.9165(19) .
Fe1 O1 1.9276(18) .
Fe1 Ca1 3.2800(6) 6_556
Fe1 Ca2 3.3067(7) 2_564
Fe1 Ca2 3.3067(7) 5_566
Fe1 Ca1 3.6139(6) 1_655
Fe1 Ca1 3.6139(6) 6_656
Fe1 Ca2 3.6917(7) 3_666
Fe1 Ca2 3.6917(7) 8_675
Fe2 O5 1.822(2) 6_556
Fe2 O5 1.822(2) .
Fe2 O1 1.9112(19) .
Fe2 O2 1.9258(19) 1_455
Fe2 Ca2 3.2863(6) 2_464
Fe2 Ca2 3.2863(6) 5_466
Fe2 Ca1 3.3072(7) 6_556
Fe2 Ca2 3.6080(6) 5_566
Fe2 Ca2 3.6080(6) 2_564
Fe2 Ca1 3.6881(7) 4_545
Fe2 Ca1 3.6881(7) 7
Co1 O4 1.935(2) .
Co1 O4 1.935(2) 3_566
Co1 O3 1.950(2) 3_566
Co1 O3 1.950(2) .
Co1 O6 2.097(2) 1_455
Co1 O6 2.097(2) 3_466
Co1 Ca1 3.0817(5) 3_566
Co1 Ca2 3.0950(6) 3_566
Co1 Ca1 3.1625(5) 1_455
Co1 Ca1 3.1625(5) 3_466
Co2 O4 1.929(2) 7_465
Co2 O4 1.929(2) 3_666
Co2 O3 1.951(2) 7_565
Co2 O3 1.951(2) 3_566
Co2 O5 2.100(2) 7_565
Co2 O5 2.100(2) 3_566
Co2 Ca2 3.0682(5) 3_566
Co2 Ca2 3.0682(5) 7_565
Co2 Ca1 3.0938(6) 5_576
Co2 Ca2 3.1747(5) 7_465
Co2 Ca2 3.1747(5) 3_666
O1 Ca1 2.3197(10) 6_556
O2 Fe2 1.9258(18) 1_655
O2 Ca2 2.3240(10) 2_564
O2 Ca2 2.3240(10) 5_566
O3 Co2 1.951(2) 3_566
O3 Ca2 2.453(2) 5_466
O3 Ca1 2.5720(18) 3_566
O4 Co2 1.929(2) 3_466
O4 Ca2 2.459(2) 5_466
O4 Ca1 2.489(2) 1_455
O4 Ca1 2.5611(18) 3_466
O5 Co2 2.100(2) 3_566
O5 Ca1 2.338(3) 7
O5 Ca2 2.5673(17) 5_566
O5 Ca2 2.9062(17) 5_466
O6 Co1 2.097(2) 1_655
O6 Ca2 2.345(3) 3_666
O6 Ca1 2.6064(15) 1_655
